data_7218750
loop_
_publ_author_name
'Ravat, Prince'
'Baumgarten, Martin'

_publ_section_title
;
 &quot;Tschitschibabin type biradicals&quot;: benzenoid or quinoid?
;
_journal_issue 2
_journal_name_full 'Physical chemistry chemical physics : PCCP'
_journal_page_first 983
_journal_page_last 991
_journal_paper_doi 10.1039/c4cp03522d
_journal_volume 17
_journal_year 2015
_chemical_formula_moiety 'C10 H13 N1 O1'
_chemical_formula_sum 'C10 H13 N O'
_chemical_formula_weight 163.22
_space_group_IT_number 14
_symmetry_cell_setting monoclinic
_symmetry_space_group_name_Hall '-P 2yab'
_symmetry_space_group_name_H-M 'P 1 21/a 1'
_atom_sites_solution_hydrogens geom
_atom_sites_solution_primary direct
_audit_creation_date 12-10-02
_audit_creation_method CRYSTALS_ver_12.84
_cell_angle_alpha 90
_cell_angle_beta 101.959(4)
_cell_angle_gamma 90
_cell_formula_units_Z 4
_cell_length_a 8.6143(5)
_cell_length_b 9.1073(7)
_cell_length_c 11.3382(9)
_cell_measurement_reflns_used 0
_cell_measurement_temperature 120
_cell_measurement_theta_max 0
_cell_measurement_theta_min 0
_cell_volume 870.21(11)
_computing_cell_refinement 'DENZO/SCALEPACK (Otwinowski & Minor, 1997)'
_computing_data_collection 'COLLECT (Nonius, 1997-2001).'
_computing_data_reduction 'DENZO/SCALEPACK (Otwinowski & Minor, 1997)'
_computing_molecular_graphics 'CAMERON (Watkin et al., 1996)'
_computing_publication_material 'CRYSTALS (Betteridge et al., 2003)'
_computing_structure_refinement 'CRYSTALS (Betteridge et al., 2003)'
_computing_structure_solution 'SHELXS 86 (Sheldrick, 1986)'
_diffrn_ambient_temperature 120
_diffrn_measured_fraction_theta_full 0.995
_diffrn_measured_fraction_theta_max 0.981
_diffrn_measurement_device_type 'Nonius KappaCCD'
_diffrn_measurement_method '\f & \w scans'
_diffrn_radiation_monochromator graphite
_diffrn_radiation_type 'Mo K\a'
_diffrn_radiation_wavelength 0.71073
_diffrn_reflns_av_R_equivalents 0.056
_diffrn_reflns_limit_h_max 10
_diffrn_reflns_limit_h_min -11
_diffrn_reflns_limit_k_max 11
_diffrn_reflns_limit_k_min 0
_diffrn_reflns_limit_l_max 14
_diffrn_reflns_limit_l_min 0
_diffrn_reflns_number 6606
_diffrn_reflns_theta_full 25.989
_diffrn_reflns_theta_max 27.647
_diffrn_reflns_theta_min 3.519
_diffrn_standards_number 0
_exptl_absorpt_coefficient_mu 0.081
_exptl_absorpt_correction_T_max 0.99
_exptl_absorpt_correction_T_min 0.96
_exptl_absorpt_correction_type multi-scan
_exptl_absorpt_process_details 'SORTAV (Blessing)'
_exptl_crystal_colour black
_exptl_crystal_density_diffrn 1.246
_exptl_crystal_description plate
_exptl_crystal_F_000 352
_exptl_crystal_size_max 0.41
_exptl_crystal_size_mid 0.16
_exptl_crystal_size_min 0.09
_refine_diff_density_max 0.49
_refine_diff_density_min -0.42
_refine_ls_extinction_method None
_refine_ls_goodness_of_fit_ref 0.8373
_refine_ls_hydrogen_treatment constr
_refine_ls_matrix_type full
_refine_ls_number_parameters 109
_refine_ls_number_reflns 1764
_refine_ls_number_restraints 0
_refine_ls_R_factor_all 0.0680
_refine_ls_R_factor_gt 0.0577
_refine_ls_shift/su_max 0.000305
_refine_ls_structure_factor_coef F
_refine_ls_weighting_details
;

 Method, part 1, Chebychev polynomial, (Watkin, 1994, Prince, 1982) 

 [weight] = 1.0/[A~0~*T~0~(x)+A~1~*T~1~(x) ... +A~n-1~]*T~n-1~(x)] 

 where A~i~ are the Chebychev coefficients listed below and x= Fcalc/Fmax 

 Method = Robust Weighting (Prince, 1982) 

 W = [weight] * [1-(deltaF/6*sigmaF)^2^]^2^ 

 A~i~ are: 

 1.72 1.93 0.775 

;
_refine_ls_weighting_scheme calc
_refine_ls_wR_factor_all 0.4001
_refine_ls_wR_factor_gt 0.0582
_refine_ls_wR_factor_ref 0.0582
_reflns_limit_h_max 10
_reflns_limit_h_min -11
_reflns_limit_k_max 11
_reflns_limit_k_min 0
_reflns_limit_l_max 14
_reflns_limit_l_min 0
_reflns_number_gt 1764
_reflns_number_total 1987
_reflns_threshold_expression I>2.5\s(I)
_cod_data_source_file c4cp03522d2.cif
_cod_data_source_block ravdino
_cod_depositor_comments
;
The following automatic conversions were performed:

'_symmetry_cell_setting' value 'Monoclinic' changed to 'monoclinic'
according to
/usr/data/users/saulius/crontab/automatic-downloads/rss-feeds/RSC/lib/dictionaries/cif_core.dic
dictionary named 'cif_core.dic' version 2.4.2 from 2011-04-26.

Automatic conversion script
Id: cif_fix_values 2827 2014-09-09 07:05:25Z andrius 

 Adding full bibliography for 7218748--7218750.cif.
;
_cod_original_sg_symbol_H-M 'P 1 21/a 1 '
_cod_original_formula_sum 'C10 H13 N1 O1'
_cod_database_code 7218750

loop_
_symmetry_equiv_pos_as_xyz
x,y,z
-x,-y,-z
-x+1/2,y+1/2,-z
x+1/2,-y+1/2,z

loop_
_atom_site_label
_atom_site_type_symbol
_atom_site_fract_x
_atom_site_fract_y
_atom_site_fract_z
_atom_site_U_iso_or_equiv
_atom_site_occupancy
_atom_site_adp_type
_atom_site_refinement_flags_posn
O1 O 0.51045(8) 0.65395(7) 0.37863(7) 0.0289 1.0000 Uani .
N1 N 0.50243(8) 0.54121(8) 0.30968(7) 0.0190 1.0000 Uani .
C1 C 0.07271(10) 0.50280(8) 0.04619(8) 0.0195 1.0000 Uani .
C2 C 0.19972(10) 0.40640(10) 0.04645(7) 0.0216 1.0000 Uani .
C3 C 0.34181(10) 0.41406(9) 0.13088(8) 0.0203 1.0000 Uani .
C4 C 0.36127(10) 0.52051(9) 0.22266(8) 0.0191 1.0000 Uani .
C5 C 0.23335(10) 0.61473(10) 0.22730(8) 0.0211 1.0000 Uani .
C6 C 0.09464(10) 0.60664(10) 0.14114(8) 0.0220 1.0000 Uani .
C7 C 0.64630(10) 0.44429(9) 0.32473(8) 0.0194 1.0000 Uani .
C8 C 0.72243(11) 0.46508(10) 0.21477(9) 0.0249 1.0000 Uani .
C9 C 0.60404(11) 0.28422(10) 0.34467(8) 0.0254 1.0000 Uani .
C10 C 0.76438(11) 0.49576(10) 0.43607(9) 0.0271 1.0000 Uani .
H21 H 0.1887 0.3340 -0.0151 0.0345 1.0000 Uiso R
H31 H 0.4274 0.3495 0.1274 0.0320 1.0000 Uiso R
H51 H 0.2441 0.6857 0.2899 0.0284 1.0000 Uiso R
H61 H 0.0126 0.6746 0.1462 0.0307 1.0000 Uiso R
H81 H 0.8130 0.4034 0.2231 0.0319 1.0000 Uiso R
H82 H 0.7538 0.5647 0.2113 0.0319 1.0000 Uiso R
H83 H 0.6490 0.4405 0.1427 0.0319 1.0000 Uiso R
H91 H 0.6970 0.2257 0.3534 0.0376 1.0000 Uiso R
H92 H 0.5630 0.2782 0.4161 0.0376 1.0000 Uiso R
H93 H 0.5267 0.2496 0.2782 0.0376 1.0000 Uiso R
H101 H 0.8565 0.4357 0.4479 0.0345 1.0000 Uiso R
H102 H 0.7929 0.5948 0.4251 0.0345 1.0000 Uiso R
H103 H 0.7174 0.4891 0.5046 0.0345 1.0000 Uiso R

loop_
_atom_site_aniso_label
_atom_site_aniso_U_11
_atom_site_aniso_U_22
_atom_site_aniso_U_33
_atom_site_aniso_U_23
_atom_site_aniso_U_13
_atom_site_aniso_U_12
O1 0.0301(4) 0.0240(4) 0.0312(4) -0.0103(3) 0.0031(3) 0.0030(2)
N1 0.0207(4) 0.0161(4) 0.0198(4) -0.0022(3) 0.0034(3) 0.0023(2)
C1 0.0249(5) 0.0131(4) 0.0212(4) 0.0014(3) 0.0063(4) 0.0009(3)
C2 0.0280(5) 0.0189(4) 0.0181(4) -0.0005(3) 0.0049(3) 0.0016(3)
C3 0.0209(4) 0.0174(4) 0.0227(4) 0.0002(3) 0.0046(3) 0.0028(3)
C4 0.0217(4) 0.0171(4) 0.0184(4) -0.0004(3) 0.0037(3) 0.0012(3)
C5 0.0227(4) 0.0181(4) 0.0231(4) 0.0001(3) 0.0062(3) 0.0002(3)
C6 0.0239(4) 0.0177(4) 0.0248(4) 0.0008(3) 0.0061(4) 0.0048(3)
C7 0.0195(4) 0.0171(4) 0.0217(4) -0.0003(3) 0.0047(3) 0.0018(3)
C8 0.0256(4) 0.0226(5) 0.0288(5) 0.0017(3) 0.0111(4) 0.0015(3)
C9 0.0291(5) 0.0204(5) 0.0258(4) 0.0026(3) 0.0035(4) -0.0009(3)
C10 0.0242(5) 0.0252(5) 0.0288(5) -0.0036(4) -0.0017(4) 0.0030(3)

loop_
_atom_type_symbol
_atom_type_scat_dispersion_real
_atom_type_scat_dispersion_imag
_atom_type_scat_Cromer_Mann_a1
_atom_type_scat_Cromer_Mann_b1
_atom_type_scat_Cromer_Mann_a2
_atom_type_scat_Cromer_Mann_b2
_atom_type_scat_Cromer_Mann_a3
_atom_type_scat_Cromer_Mann_b3
_atom_type_scat_Cromer_Mann_a4
_atom_type_scat_Cromer_Mann_b4
_atom_type_scat_Cromer_Mann_c
_atom_type_scat_source
C 0.0033 0.0016 2.3100 20.8439 1.0200 10.2075 1.5886 0.5687 0.8650 51.6512 0.2156 'International Tables Vol C 4.2.6.8 and 6.1.1.4'
H 0.0000 0.0000 0.4930 10.5109 0.3229 26.1257 0.1402 3.1424 0.0408 57.7998 0.0030 'International Tables Vol C 4.2.6.8 and 6.1.1.4'
O 0.0106 0.0060 3.0485 13.2771 2.2868 5.7011 1.5463 0.3239 0.8670 32.9089 0.2508 'International Tables Vol C 4.2.6.8 and 6.1.1.4'
N 0.0061 0.0033 12.2126 0.0057 3.1322 9.8933 2.0125 28.9975 1.1663 0.5826 -11.5290 'International Tables Vol C 4.2.6.8 and 6.1.1.4'

loop_
_geom_angle_atom_site_label_1
_geom_angle_site_symmetry_1
_geom_angle_atom_site_label_2
_geom_angle_atom_site_label_3
_geom_angle
_geom_angle_publ_flag
O1 . N1 C4 117.55(7) yes
O1 . N1 C7 117.50(7) yes
C4 . N1 C7 124.90(7) yes
C1 2_565 C1 C2 122.24(9) yes
C1 2_565 C1 C6 121.94(9) yes
C2 . C1 C6 115.81(8) yes
C1 . C2 C3 123.03(8) yes
C1 . C2 H21 118.3 no
C3 . C2 H21 118.7 no
C2 . C3 C4 119.79(8) yes
C2 . C3 H31 121.4 no
C4 . C3 H31 118.8 no
N1 . C4 C3 124.25(8) yes
N1 . C4 C5 117.44(8) yes
C3 . C4 C5 118.30(8) yes
C4 . C5 C6 120.75(8) yes
C4 . C5 H51 119.2 no
C6 . C5 H51 120.1 no
C1 . C6 C5 122.24(8) yes
C1 . C6 H61 119.8 no
C5 . C6 H61 117.9 no
N1 . C7 C8 108.44(7) yes
N1 . C7 C9 111.13(7) yes
C8 . C7 C9 113.08(7) yes
N1 . C7 C10 107.88(7) yes
C8 . C7 C10 108.12(7) yes
C9 . C7 C10 108.02(7) yes
C7 . C8 H81 109.0 no
C7 . C8 H82 109.0 no
H81 . C8 H82 109.5 no
C7 . C8 H83 110.4 no
H81 . C8 H83 109.5 no
H82 . C8 H83 109.5 no
C7 . C9 H91 109.2 no
C7 . C9 H92 108.8 no
H91 . C9 H92 109.5 no
C7 . C9 H93 110.4 no
H91 . C9 H93 109.5 no
H92 . C9 H93 109.5 no
C7 . C10 H101 109.6 no
C7 . C10 H102 109.3 no
H101 . C10 H102 109.5 no
C7 . C10 H103 109.5 no
H101 . C10 H103 109.5 no
H102 . C10 H103 109.5 no

loop_
_geom_bond_atom_site_label_1
_geom_bond_atom_site_label_2
_geom_bond_site_symmetry_2
_geom_bond_distance
_geom_bond_publ_flag
O1 N1 . 1.2837(10) yes
N1 C4 . 1.4108(11) yes
N1 C7 . 1.5022(10) yes
C1 C1 2_565 1.4577(17) yes
C1 C2 . 1.4023(12) yes
C1 C6 . 1.4159(12) yes
C2 C3 . 1.3907(12) yes
C2 H21 . 0.950 no
C3 C4 . 1.4066(12) yes
C3 H31 . 0.950 no
C4 C5 . 1.4062(12) yes
C5 C6 . 1.3798(12) yes
C5 H51 . 0.950 no
C6 H61 . 0.950 no
C7 C8 . 1.5360(12) yes
C7 C9 . 1.5307(12) yes
C7 C10 . 1.5219(13) yes
C8 H81 . 0.950 no
C8 H82 . 0.950 no
C8 H83 . 0.950 no
C9 H91 . 0.950 no
C9 H92 . 0.950 no
C9 H93 . 0.950 no
C10 H101 . 0.950 no
C10 H102 . 0.950 no
C10 H103 . 0.950 no
